data_1562986
loop_
_publ_author_name
'Wang, La-Mei'
'Fan, Yong'
'Wang, Yan'
'Xiao, Li-Na'
'Hu, Yang-Yang'
'Peng, Yu'
'Wang, Tie-Gang'
'Gao, Zhong-Min'
'Zheng, Da-Fang'
'Cui, Xiao-Bing'
'Xu, Ji-Qing'

_publ_section_title
;
 First examples of hybrids based on polyoxometalates, metal halide
 clusters and organic ligands
;
_journal_name_full 'Journal of Solid State Chemistry'
_journal_page_first 257
_journal_page_last 262
_journal_paper_doi 10.1016/j.jssc.2012.03.033
_journal_volume 191
_journal_year 2012
_chemical_formula_sum 'C58 H41 Cd2 Cl2 N10 O40 P W12'
_chemical_formula_weight 4050.88
_space_group_IT_number 1
_space_group_name_Hall 'P 1'
_space_group_name_H-M_alt 'P 1'
_symmetry_cell_setting triclinic
_symmetry_space_group_name_H-M 'P 1'
_atom_sites_solution_hydrogens geom
_atom_sites_solution_primary direct
_atom_sites_solution_secondary difmap
_audit_creation_method SHELXL-97
_cell_angle_alpha 85.52(3)
_cell_angle_beta 80.98(3)
_cell_angle_gamma 76.13(3)
_cell_formula_units_Z 1
_cell_length_a 11.567(2)
_cell_length_b 12.931(3)
_cell_length_c 13.907(3)
_cell_measurement_temperature 293(2)
_cell_volume 1992.7(8)
_computing_structure_refinement 'SHELXL-97 (Sheldrick, 1997)'
_computing_structure_solution 'SHELXS-97 (Sheldrick, 1990)'
_diffrn_ambient_temperature 293(2)
_diffrn_measured_fraction_theta_full 0.988
_diffrn_measured_fraction_theta_max 0.988
_diffrn_radiation_monochromator graphite
_diffrn_radiation_source 'fine-focus sealed tube'
_diffrn_radiation_type MoK\a
_diffrn_radiation_wavelength 0.71073
_diffrn_reflns_av_R_equivalents 0.0302
_diffrn_reflns_av_sigmaI/netI 0.0762
_diffrn_reflns_limit_h_max 15
_diffrn_reflns_limit_h_min -9
_diffrn_reflns_limit_k_max 17
_diffrn_reflns_limit_k_min -17
_diffrn_reflns_limit_l_max 18
_diffrn_reflns_limit_l_min -17
_diffrn_reflns_number 14687
_diffrn_reflns_theta_full 28.40
_diffrn_reflns_theta_max 28.40
_diffrn_reflns_theta_min 1.62
_exptl_absorpt_coefficient_mu 17.941
_exptl_absorpt_correction_T_max 0.0854
_exptl_absorpt_correction_T_min 0.0559
_exptl_absorpt_correction_type empirical
_exptl_crystal_density_diffrn 3.376
_exptl_crystal_density_method 'not measured'
_exptl_crystal_F_000 1812
_exptl_crystal_size_max 0.38
_exptl_crystal_size_mid 0.33
_exptl_crystal_size_min 0.27
_refine_diff_density_max 2.746
_refine_diff_density_min -2.024
_refine_diff_density_rms 0.311
_refine_ls_abs_structure_details 'Flack H D (1983), Acta Cryst. A39, 876-881'
_refine_ls_abs_structure_Flack 0.16(2)
_refine_ls_extinction_method none
_refine_ls_goodness_of_fit_ref 1.032
_refine_ls_hydrogen_treatment constr
_refine_ls_matrix_type full
_refine_ls_number_parameters 1054
_refine_ls_number_reflns 11749
_refine_ls_number_restraints 270
_refine_ls_restrained_S_all 1.060
_refine_ls_R_factor_all 0.0863
_refine_ls_R_factor_gt 0.0439
_refine_ls_shift/su_max 0.021
_refine_ls_shift/su_mean 0.001
_refine_ls_structure_factor_coef Fsqd
_refine_ls_weighting_details 'calc w=1/[\s^2^(Fo^2^)+(0.0566P)^2^+0.0000P] where P=(Fo^2^+2Fc^2^)/3'
_refine_ls_weighting_scheme calc
_refine_ls_wR_factor_gt 0.1037
_refine_ls_wR_factor_ref 0.1274
_reflns_number_gt 7834
_reflns_number_total 11749
_reflns_threshold_expression >2sigma(I)
_cod_data_source_file JSSC-2012-191-257.cif
_cod_data_source_block k2
_cod_original_cell_volume 1992.7(7)
_cod_original_sg_symbol_H-M P1
_cod_database_code 1562986

loop_
_symmetry_equiv_pos_as_xyz
'x, y, z'

loop_
_atom_site_label
_atom_site_type_symbol
_atom_site_fract_x
_atom_site_fract_y
_atom_site_fract_z
_atom_site_U_iso_or_equiv
_atom_site_adp_type
_atom_site_occupancy
_atom_site_symmetry_multiplicity
_atom_site_calc_flag
_atom_site_refinement_flags
_atom_site_disorder_assembly
_atom_site_disorder_group
W1 W -0.0083(2) 0.5051(2) -0.01946(15) 0.0409(7) Uani 1 1 d . . .
W2 W 0.25310(19) 0.41479(19) -0.33636(14) 0.0316(6) Uani 1 1 d . . .
W3 W 0.0958(2) 0.27063(19) -0.15199(16) 0.0363(6) Uani 1 1 d U . .
W4 W -0.3729(2) 0.60398(18) -0.19684(15) 0.0319(6) Uani 1 1 d U . .
W5 W -0.2156(2) 0.3666(2) -0.07993(15) 0.0373(6) Uani 1 1 d . . .
W6 W 0.1449(2) 0.65038(19) -0.20667(15) 0.0362(6) Uani 1 1 d U . .
W7 W 0.0481(2) 0.27426(19) -0.40191(15) 0.0340(6) Uani 1 1 d . . .
W8 W -0.1709(2) 0.74274(18) -0.13204(15) 0.0338(6) Uani 1 1 d . . .
W9 W -0.2629(2) 0.36543(18) -0.32786(15) 0.0345(6) Uani 1 1 d U . .
W10 W 0.0968(2) 0.6505(2) -0.45159(15) 0.0375(7) Uani 1 1 d . . .
W11 W -0.1124(2) 0.5102(2) -0.51297(15) 0.0411(7) Uani 1 1 d . . .
W12 W -0.2172(2) 0.74717(19) -0.37877(16) 0.0354(6) Uani 1 1 d U . .
P1 P -0.0580(14) 0.5070(11) -0.2666(9) 0.0097(7) Uani 1 1 d U . .
O1 O -0.1791(13) 0.4802(12) -0.2331(10) 0.032(3) Uani 1 1 d . . .
O2 O -0.0697(13) 0.5817(12) -0.3622(10) 0.032(3) Uani 1 1 d . . .
O3 O 0.0454(16) 0.4151(13) -0.2831(11) 0.041(4) Uani 1 1 d . . .
O4 O -0.0353(13) 0.5802(12) -0.1898(10) 0.030(3) Uani 1 1 d . . .
O5 O 0.404(3) 0.360(3) -0.365(2) 0.057(9) Uani 1 1 d . . .
O6 O -0.048(2) 0.735(2) -0.4069(14) 0.047(6) Uani 1 1 d . . .
O7 O -0.058(2) 0.2551(19) -0.0849(13) 0.043(5) Uani 1 1 d . . .
O8 O -0.115(2) 0.2597(19) -0.3771(15) 0.043(6) Uani 1 1 d . . .
O9 O -0.140(2) 0.433(2) 0.0140(12) 0.045(6) Uani 1 1 d . . .
O10 O 0.0933(16) 0.3586(14) -0.0441(13) 0.042(4) Uani 1 1 d U . .
O11 O -0.226(4) 0.454(4) -0.440(3) 0.072(12) Uani 1 1 d . . .
O12 O -0.1990(17) 0.6261(14) -0.4511(13) 0.042(4) Uani 1 1 d U . .
O13 O -0.237(4) 0.330(3) -0.195(3) 0.068(11) Uani 1 1 d . . .
O14 O 0.026(2) 0.5630(18) -0.5050(12) 0.038(5) Uani 1 1 d . . .
O15 O -0.007(2) 0.3645(18) -0.5132(16) 0.046(6) Uani 1 1 d U . .
O16 O 0.277(2) 0.522(2) -0.2562(16) 0.039(6) Uani 1 1 d . . .
O17 O 0.117(3) 0.580(3) -0.081(3) 0.067(11) Uani 1 1 d . . .
O18 O -0.311(3) 0.492(2) -0.102(2) 0.047(8) Uani 1 1 d . . .
O19 O -0.008(2) 0.7302(19) -0.1828(14) 0.043(6) Uani 1 1 d . . .
O20 O 0.146(4) 0.704(2) -0.336(2) 0.056(9) Uani 1 1 d . . .
O21 O 0.235(3) 0.523(3) -0.438(2) 0.055(9) Uani 1 1 d . . .
O22 O -0.342(2) 0.492(2) -0.281(2) 0.053(8) Uani 1 1 d . . .
O23 O -0.1191(18) 0.6254(17) -0.0454(15) 0.048(5) Uani 1 1 d . . .
O24 O -0.354(3) 0.696(3) -0.311(2) 0.053(9) Uani 1 1 d . . .
O25 O -0.315(4) 0.700(3) -0.122(2) 0.068(11) Uani 1 1 d . . .
O26 O 0.182(4) 0.337(3) -0.407(2) 0.068(11) Uani 1 1 d . . .
O27 O 0.065(3) 0.234(2) -0.270(2) 0.037(6) Uani 1 1 d . . .
O28 O 0.213(3) 0.330(3) -0.230(2) 0.056(9) Uani 1 1 d . . .
O29 O -0.208(3) 0.853(2) -0.0634(18) 0.048(8) Uani 1 1 d . . .
O30 O 0.240(3) 0.715(3) -0.170(3) 0.079(12) Uani 1 1 d . . .
O31 O -0.136(3) 0.513(2) -0.627(2) 0.045(9) Uani 1 1 d . . .
O32 O -0.290(3) 0.858(3) -0.438(2) 0.051(8) Uani 1 1 d U . .
O33 O 0.013(4) 0.509(3) 0.096(2) 0.070(12) Uani 1 1 d . . .
O34 O 0.116(3) 0.172(3) -0.458(3) 0.065(10) Uani 1 1 d . . .
O35 O -0.205(3) 0.809(3) -0.2576(18) 0.057(10) Uani 1 1 d . . .
O36 O -0.279(4) 0.304(3) 0.007(2) 0.057(10) Uani 1 1 d . . .
O37 O 0.175(4) 0.154(3) -0.108(3) 0.074(12) Uani 1 1 d . . .
O38 O -0.356(3) 0.293(2) -0.354(2) 0.049(9) Uani 1 1 d . . .
O39 O 0.183(3) 0.719(3) -0.537(2) 0.045(8) Uani 1 1 d . . .
O40 O -0.518(3) 0.639(3) -0.153(2) 0.068(11) Uani 1 1 d . . .
Cd1 Cd 0.3228(4) 0.1133(3) 0.1726(3) 0.0400(11) Uani 1 1 d . . .
Cd2 Cd 0.5600(4) -0.0953(3) 0.2959(3) 0.0394(11) Uani 1 1 d . . .
Cl1 Cl 0.3296(14) 0.0149(12) 0.3416(11) 0.051(4) Uani 1 1 d . . .
Cl2 Cl 0.5530(14) 0.0067(10) 0.1312(9) 0.044(4) Uani 1 1 d . . .
C1 C 0.3181(17) -0.0941(19) 0.0571(18) 0.033(7) Uani 1 1 d G . .
H1A H 0.4012 -0.1061 0.0533 0.039 Uiso 1 1 calc R . .
C2 C 0.268(2) -0.1677(16) 0.0210(19) 0.070(14) Uani 1 1 d G . .
H2A H 0.3168 -0.2289 -0.0070 0.084 Uiso 1 1 calc R . .
C3 C 0.143(2) -0.150(2) 0.027(2) 0.056(12) Uani 1 1 d G . .
H3A H 0.1095 -0.1991 0.0027 0.067 Uiso 1 1 calc R . .
C4 C 0.0696(18) -0.058(3) 0.069(2) 0.051(11) Uani 1 1 d GU . .
C12 C 0.120(2) 0.0151(19) 0.105(2) 0.041(10) Uani 1 1 d GU . .
N1 N 0.244(2) -0.0027(16) 0.0990(16) 0.042(11) Uani 1 1 d G . .
C5 C -0.072(3) -0.020(2) 0.076(2) 0.039(6) Uani 1 1 d U . .
H5A H -0.1110 -0.0659 0.0527 0.047 Uiso 1 1 calc R . .
C6 C -0.134(3) 0.060(3) 0.108(2) 0.043(7) Uani 1 1 d U . .
H6A H -0.2167 0.0786 0.1056 0.051 Uiso 1 1 calc R . .
C7 C -0.075(3) 0.129(2) 0.1512(19) 0.050(11) Uani 1 1 d GU . .
C8 C -0.1414(17) 0.222(2) 0.195(2) 0.063(12) Uani 1 1 d GU . .
H8A H -0.2250 0.2386 0.2006 0.075 Uiso 1 1 calc R . .
C9 C -0.083(2) 0.2898(17) 0.230(2) 0.063(12) Uani 1 1 d G . .
H9A H -0.1269 0.3521 0.2592 0.076 Uiso 1 1 calc R . .
C10 C 0.042(2) 0.2646(17) 0.221(2) 0.058(13) Uani 1 1 d G . .
H10A H 0.0815 0.3101 0.2450 0.069 Uiso 1 1 calc R . .
N2 N 0.1082(17) 0.1714(19) 0.1778(18) 0.041(10) Uani 1 1 d G . .
C11 C 0.049(3) 0.1034(16) 0.1427(17) 0.039(10) Uani 1 1 d GU . .
C13 C 0.276(5) 0.305(4) 0.324(3) 0.050(14) Uani 1 1 d . . .
H13A H 0.2685 0.2480 0.3678 0.060 Uiso 1 1 calc R . .
C14 C 0.243(3) 0.401(3) 0.361(3) 0.045(10) Uani 1 1 d U . .
H14A H 0.2055 0.4155 0.4243 0.055 Uiso 1 1 calc R . .
C15 C 0.274(5) 0.481(3) 0.290(3) 0.054(14) Uani 1 1 d . . .
H15A H 0.2741 0.5468 0.3120 0.065 Uiso 1 1 calc R . .
C16 C 0.303(4) 0.468(3) 0.196(3) 0.027(9) Uani 1 1 d U . .
C17 C 0.326(5) 0.540(4) 0.125(4) 0.054(14) Uani 1 1 d . . .
H17A H 0.3156 0.6106 0.1418 0.065 Uiso 1 1 calc R . .
C18 C 0.363(4) 0.516(4) 0.028(3) 0.034(9) Uani 1 1 d U . .
H18A H 0.3746 0.5706 -0.0176 0.041 Uiso 1 1 calc R . .
C19 C 0.383(4) 0.416(4) 0.000(3) 0.036(12) Uani 1 1 d . . .
C20 C 0.428(3) 0.371(3) -0.097(3) 0.039(9) Uani 1 1 d U . .
H20A H 0.4446 0.4200 -0.1470 0.047 Uiso 1 1 calc R . .
C21 C 0.446(5) 0.278(4) -0.121(3) 0.040(12) Uani 1 1 d . . .
H21A H 0.4810 0.2565 -0.1837 0.049 Uiso 1 1 calc R . .
C22 C 0.410(5) 0.207(4) -0.048(3) 0.049(13) Uani 1 1 d . . .
H22A H 0.4022 0.1416 -0.0667 0.059 Uiso 1 1 calc R . .
C23 C 0.362(3) 0.329(3) 0.075(2) 0.027(8) Uani 1 1 d U . .
C24 C 0.323(4) 0.356(3) 0.169(3) 0.024(9) Uani 1 1 d U . .
C25 C 0.610(5) -0.284(3) 0.132(3) 0.029(10) Uani 1 1 d . . .
H25A H 0.6238 -0.2320 0.0848 0.035 Uiso 1 1 calc R . .
C26 C 0.621(3) -0.389(3) 0.105(3) 0.043(9) Uani 1 1 d U . .
H26A H 0.6282 -0.4010 0.0388 0.052 Uiso 1 1 calc R . .
C27 C 0.622(3) -0.473(4) 0.169(3) 0.036(10) Uani 1 1 d . . .
H27A H 0.6485 -0.5432 0.1511 0.043 Uiso 1 1 calc R . .
C28 C 0.578(5) -0.444(4) 0.268(4) 0.052(14) Uani 1 1 d . . .
C29 C 0.572(5) -0.528(3) 0.347(3) 0.042(13) Uani 1 1 d . . .
H29A H 0.5945 -0.5989 0.3307 0.051 Uiso 1 1 calc R . .
C30 C 0.537(5) -0.507(3) 0.435(4) 0.052(14) Uani 1 1 d . . .
H30A H 0.5296 -0.5618 0.4817 0.062 Uiso 1 1 calc R . .
C31 C 0.507(4) -0.393(3) 0.465(3) 0.028(10) Uani 1 1 d U . .
C32 C 0.466(3) -0.372(2) 0.566(2) 0.027(7) Uani 1 1 d U . .
H32A H 0.4552 -0.4249 0.6136 0.032 Uiso 1 1 calc R . .
C33 C 0.443(5) -0.259(4) 0.584(4) 0.045(13) Uani 1 1 d U . .
H33A H 0.4148 -0.2365 0.6466 0.054 Uiso 1 1 calc R . .
C34 C 0.463(5) -0.185(4) 0.510(3) 0.040(11) Uani 1 1 d U . .
H34A H 0.4364 -0.1130 0.5220 0.048 Uiso 1 1 calc R . .
C35 C 0.528(3) -0.315(3) 0.404(3) 0.028(9) Uani 1 1 d U . .
C36 C 0.563(5) -0.344(4) 0.294(3) 0.035(11) Uani 1 1 d . . .
C37 C 0.554(3) 0.121(3) 0.401(2) 0.12(2) Uani 1 1 d G . .
H37A H 0.4714 0.1334 0.4012 0.139 Uiso 1 1 calc R . .
C38 C 0.602(4) 0.197(2) 0.436(2) 0.13(3) Uani 1 1 d G . .
H38A H 0.5514 0.2604 0.4595 0.151 Uiso 1 1 calc R . .
C39 C 0.725(4) 0.179(2) 0.436(2) 0.12(3) Uani 1 1 d G . .
H39A H 0.7574 0.2300 0.4597 0.140 Uiso 1 1 calc R . .
C40 C 0.801(3) 0.085(3) 0.402(2) 0.071(16) Uani 1 1 d GU . .
C48 C 0.753(3) 0.009(2) 0.367(2) 0.050(13) Uani 1 1 d GU . .
N7 N 0.629(3) 0.027(2) 0.366(2) 0.061(13) Uani 1 1 d G . .
C41 C 0.922(3) 0.071(3) 0.400(2) 0.053(9) Uani 1 1 d U . .
H41A H 0.9575 0.1215 0.4208 0.064 Uiso 1 1 calc R . .
C42 C 0.990(5) -0.032(3) 0.362(4) 0.091(17) Uani 1 1 d DU . .
H42A H 1.0732 -0.0434 0.3597 0.109 Uiso 1 1 calc R . .
C43 C 0.954(3) -0.115(2) 0.331(2) 0.055(12) Uani 1 1 d GDU . .
C44 C 1.026(2) -0.210(3) 0.295(2) 0.061(11) Uani 1 1 d GU . .
H44A H 1.1083 -0.2260 0.2955 0.074 Uiso 1 1 calc R . .
C45 C 0.974(2) -0.282(2) 0.257(2) 0.083(16) Uani 1 1 d GU . .
H45A H 1.0218 -0.3457 0.2329 0.100 Uiso 1 1 calc R . .
C46 C 0.850(2) -0.258(2) 0.2555(19) 0.077(16) Uani 1 1 d G . .
H46A H 0.8158 -0.3064 0.2304 0.093 Uiso 1 1 calc R . .
N8 N 0.779(2) -0.163(2) 0.2915(19) 0.063(13) Uani 1 1 d G . .
C47 C 0.831(3) -0.0914(17) 0.3290(17) 0.044(12) Uani 1 1 d GU . .
N3 N 0.315(4) 0.281(3) 0.239(3) 0.033(9) Uani 1 1 d U . .
N4 N 0.386(3) 0.228(3) 0.051(2) 0.037(8) Uani 1 1 d U . .
N5 N 0.577(4) -0.256(3) 0.231(3) 0.041(10) Uani 1 1 d . . .
N6 N 0.517(3) -0.212(2) 0.425(2) 0.026(6) Uani 1 1 d . . .
C49 C 0.410(2) -0.050(3) 0.798(3) 0.231(19) Uani 1 1 d GDU . .
H49A H 0.3739 -0.0943 0.8433 0.278 Uiso 1 1 calc R . .
C50 C 0.527(2) -0.042(2) 0.802(2) 0.233(19) Uani 1 1 d GDU . .
H50A H 0.5692 -0.0814 0.8495 0.279 Uiso 1 1 calc R . .
C51 C 0.5798(17) 0.0238(18) 0.7348(17) 0.232(19) Uani 1 1 d GDU . .
C57 C 0.516(2) 0.082(2) 0.664(2) 0.235(19) Uani 1 1 d GDU . .
H57A H 0.5516 0.1264 0.6188 0.282 Uiso 1 1 calc R . .
C58 C 0.399(2) 0.074(3) 0.660(2) 0.235(19) Uani 1 1 d GDU . .
H58A H 0.3563 0.1135 0.6127 0.282 Uiso 1 1 calc R . .
N9 N 0.3458(18) 0.008(3) 0.727(3) 0.234(19) Uani 1 1 d GDU . .
C52 C 0.7054(16) 0.0288(12) 0.7406(13) 0.13(2) Uani 1 1 d GDU . .
C53 C 0.740(2) 0.0483(16) 0.8275(12) 0.120(14) Uani 1 1 d GDU . .
H53A H 0.6837 0.0595 0.8835 0.144 Uiso 1 1 calc R . .
C54 C 0.859(2) 0.0510(17) 0.8307(14) 0.069(9) Uani 1 1 d GDU . .
H54A H 0.8819 0.0640 0.8889 0.083 Uiso 1 1 calc R . .
N10 N 0.9429(17) 0.0342(15) 0.7470(16) 0.132(13) Uani 1 1 d GDU . .
C55 C 0.9083(17) 0.0147(17) 0.6601(14) 0.065(8) Uani 1 1 d GDU . .
H55A H 0.9646 0.0035 0.6041 0.078 Uiso 1 1 calc R . .
C56 C 0.7895(18) 0.0120(16) 0.6569(12) 0.104(13) Uani 1 1 d GDU . .
H56A H 0.7664 -0.0010 0.5987 0.124 Uiso 1 1 calc R . .

loop_
_atom_site_aniso_label
_atom_site_aniso_U_11
_atom_site_aniso_U_22
_atom_site_aniso_U_33
_atom_site_aniso_U_23
_atom_site_aniso_U_13
_atom_site_aniso_U_12
W1 0.0357(16) 0.072(2) 0.0172(11) -0.0057(12) -0.0053(11) -0.0141(15)
W2 0.0188(9) 0.0507(12) 0.0241(9) -0.0042(8) -0.0004(7) -0.0067(8)
W3 0.0328(9) 0.0425(9) 0.0339(9) -0.0008(7) -0.0092(7) -0.0064(7)
W4 0.0267(9) 0.0387(10) 0.0290(9) -0.0015(8) -0.0023(7) -0.0060(8)
W5 0.0371(16) 0.0500(17) 0.0263(12) -0.0024(12) 0.0064(11) -0.0196(14)
W6 0.0339(9) 0.0485(9) 0.0321(8) -0.0012(7) -0.0109(7) -0.0176(7)
W7 0.0335(15) 0.0426(16) 0.0247(11) -0.0073(11) 0.0001(10) -0.0075(13)
W8 0.0341(15) 0.0420(16) 0.0246(11) -0.0037(11) 0.0003(10) -0.0096(13)
W9 0.0333(9) 0.0473(9) 0.0298(8) 0.0005(6) -0.0098(6) -0.0199(7)
W10 0.0436(17) 0.0467(16) 0.0235(12) -0.0028(12) 0.0069(11) -0.0200(14)
W11 0.0375(17) 0.071(2) 0.0190(11) -0.0059(13) -0.0074(11) -0.0174(16)
W12 0.0309(9) 0.0413(9) 0.0345(8) -0.0002(7) -0.0095(7) -0.0064(7)
P1 0.0081(10) 0.0112(11) 0.0092(10) -0.0007(8) -0.0012(8) -0.0014(8)
O1 0.021(8) 0.049(9) 0.032(8) -0.014(7) -0.001(6) -0.014(7)
O2 0.022(8) 0.048(9) 0.028(8) -0.004(7) -0.006(6) -0.011(7)
O3 0.048(11) 0.053(10) 0.034(9) 0.010(8) -0.016(8) -0.027(9)
O4 0.030(8) 0.042(9) 0.022(7) 0.005(7) -0.001(6) -0.021(7)
O5 0.029(14) 0.082(17) 0.037(13) 0.003(13) 0.020(11) 0.018(12)
O6 0.048(12) 0.071(15) 0.033(12) -0.018(11) -0.013(11) -0.025(11)
O7 0.037(11) 0.069(15) 0.028(11) -0.023(10) -0.007(10) -0.014(10)
O8 0.054(13) 0.054(13) 0.030(11) 0.002(9) -0.026(10) -0.015(10)
O9 0.038(11) 0.079(15) 0.015(10) -0.013(10) 0.006(10) -0.014(10)
O10 0.042(4) 0.043(4) 0.042(4) -0.0021(11) -0.0063(12) -0.0099(14)
O11 0.034(19) 0.12(3) 0.046(17) 0.033(19) 0.001(14) -0.005(19)
O12 0.042(4) 0.043(4) 0.042(4) -0.0019(11) -0.0064(12) -0.0098(14)
O13 0.12(3) 0.043(16) 0.051(16) 0.019(13) -0.058(17) -0.020(17)
O14 0.035(10) 0.066(13) 0.020(10) -0.019(10) 0.007(9) -0.026(10)
O15 0.046(6) 0.046(6) 0.046(6) -0.0017(11) -0.0065(14) -0.0105(17)
O16 0.047(15) 0.053(12) 0.017(8) -0.008(8) -0.014(9) -0.005(12)
O17 0.027(17) 0.08(2) 0.08(2) 0.052(19) 0.004(15) -0.001(15)
O18 0.08(2) 0.038(13) 0.021(10) -0.013(9) -0.006(11) -0.006(12)
O19 0.043(12) 0.066(15) 0.025(10) 0.018(10) -0.013(10) -0.021(11)
O20 0.11(3) 0.025(12) 0.037(13) -0.006(10) -0.029(15) -0.009(14)
O21 0.09(2) 0.039(13) 0.031(13) -0.007(11) -0.022(14) 0.003(14)
O22 0.061(18) 0.045(12) 0.057(14) 0.003(10) -0.040(14) -0.002(13)
O23 0.033(11) 0.065(14) 0.049(12) 0.016(11) -0.006(9) -0.025(10)
O24 0.07(2) 0.090(19) 0.026(11) 0.019(11) -0.032(11) -0.056(16)
O25 0.10(3) 0.083(19) 0.038(17) 0.041(15) -0.018(16) -0.054(18)
O26 0.08(2) 0.12(3) 0.039(16) -0.002(16) -0.020(14) -0.08(2)
O27 0.028(11) 0.038(11) 0.046(14) 0.006(9) 0.002(9) -0.019(10)
O28 0.059(17) 0.11(2) 0.025(11) 0.020(12) -0.028(11) -0.065(16)
O29 0.08(2) 0.056(14) 0.023(10) -0.030(10) 0.019(11) -0.043(15)
O30 0.04(2) 0.08(2) 0.13(3) -0.04(2) -0.03(2) -0.034(18)
O31 0.05(2) 0.052(18) 0.024(14) 0.015(13) -0.002(14) -0.008(16)
O32 0.051(8) 0.051(8) 0.050(8) -0.0021(11) -0.0074(15) -0.012(2)
O33 0.06(3) 0.12(3) 0.030(16) -0.033(17) -0.008(16) -0.02(2)
O34 0.025(11) 0.09(2) 0.08(2) -0.016(17) -0.009(12) -0.008(14)
O35 0.08(2) 0.09(2) 0.014(10) 0.006(12) -0.020(12) -0.035(18)
O36 0.08(2) 0.08(2) 0.030(15) 0.000(15) 0.001(14) -0.051(18)
O37 0.09(2) 0.070(17) 0.08(2) 0.055(15) -0.066(16) -0.033(14)
O38 0.05(2) 0.029(13) 0.060(17) 0.021(12) -0.030(15) 0.003(12)
O39 0.050(16) 0.042(15) 0.043(16) 0.013(13) 0.009(12) -0.020(13)
O40 0.018(13) 0.14(3) 0.054(16) 0.022(16) -0.023(12) -0.028(15)
Cd1 0.051(3) 0.030(2) 0.038(2) -0.001(2) -0.001(2) -0.011(2)
Cd2 0.046(3) 0.031(2) 0.042(2) -0.002(2) -0.005(2) -0.011(2)
Cl1 0.041(9) 0.054(8) 0.048(8) 0.001(7) 0.010(6) -0.001(7)
Cl2 0.050(9) 0.039(7) 0.035(6) 0.009(6) 0.006(6) -0.004(7)
C1 0.033(14) 0.034(16) 0.033(15) -0.020(12) 0.001(12) -0.010(12)
C2 0.08(3) 0.07(3) 0.08(3) -0.04(2) -0.04(2) 0.00(2)
C3 0.08(3) 0.05(2) 0.05(2) 0.01(2) -0.02(2) -0.04(2)
C4 0.051(11) 0.051(11) 0.051(11) -0.0021(12) -0.0073(18) -0.012(3)
C12 0.041(10) 0.041(10) 0.041(10) -0.0015(12) -0.0059(18) -0.010(3)
N1 0.09(3) 0.020(16) 0.029(16) 0.003(13) -0.037(18) -0.009(17)
C5 0.039(6) 0.039(6) 0.039(6) -0.0017(11) -0.0057(14) -0.0092(18)
C6 0.025(14) 0.089(19) 0.021(11) -0.002(12) -0.006(10) -0.027(12)
C7 0.07(3) 0.07(2) 0.008(11) 0.012(13) -0.009(14) -0.02(2)
C8 0.07(3) 0.07(2) 0.04(2) 0.011(16) -0.022(17) 0.00(2)
C9 0.08(3) 0.027(15) 0.06(2) -0.015(14) 0.00(2) 0.026(17)
C10 0.05(2) 0.014(14) 0.12(4) 0.002(18) -0.04(3) -0.007(15)
N2 0.016(15) 0.041(16) 0.05(2) 0.028(15) 0.001(14) 0.001(12)
C11 0.039(10) 0.040(10) 0.039(10) -0.0016(12) -0.0055(18) -0.009(3)
C13 0.04(3) 0.06(3) 0.04(2) -0.001(19) 0.024(19) -0.01(2)
C14 0.045(10) 0.046(10) 0.045(10) -0.0019(11) -0.0065(17) -0.011(2)
C15 0.10(4) 0.013(15) 0.05(2) 0.007(15) -0.02(2) -0.004(18)
C16 0.027(9) 0.027(9) 0.027(9) -0.0011(11) -0.0038(17) -0.006(2)
C17 0.06(3) 0.06(3) 0.05(3) -0.02(2) 0.00(2) -0.03(2)
C18 0.034(9) 0.034(9) 0.034(9) -0.0014(11) -0.0047(17) -0.008(2)
C19 0.017(13) 0.07(2) 0.028(14) 0.020(12) -0.004(9) -0.019(12)
C20 0.039(9) 0.039(9) 0.039(9) -0.0014(11) -0.0055(17) -0.009(2)
C21 0.038(18) 0.07(2) 0.008(11) -0.009(11) 0.005(10) -0.012(14)
C22 0.08(3) 0.038(17) 0.034(16) -0.022(12) -0.011(15) -0.013(16)
C23 0.027(8) 0.027(8) 0.027(8) -0.0011(11) -0.0038(16) -0.006(2)
C24 0.024(9) 0.024(9) 0.024(9) -0.0010(11) -0.0033(16) -0.006(2)
C25 0.05(3) 0.017(16) 0.018(13) 0.005(12) -0.010(15) -0.007(17)
C26 0.043(9) 0.043(9) 0.043(9) -0.0020(11) -0.0061(17) -0.010(2)
C27 0.016(14) 0.06(3) 0.032(16) -0.019(16) 0.007(12) -0.016(15)
C28 0.05(2) 0.044(19) 0.06(2) -0.022(15) 0.013(15) -0.006(14)
C29 0.06(3) 0.008(16) 0.05(3) 0.003(16) 0.01(2) 0.014(16)
C30 0.06(3) 0.017(14) 0.07(3) 0.018(15) -0.008(19) -0.014(16)
C31 0.028(10) 0.028(10) 0.028(10) -0.0011(11) -0.0040(17) -0.007(2)
C32 0.027(7) 0.027(7) 0.027(7) -0.0010(11) -0.0038(15) -0.006(2)
C33 0.045(13) 0.045(13) 0.045(13) -0.0019(12) -0.006(2) -0.010(3)
C34 0.040(11) 0.040(11) 0.040(11) -0.0017(12) -0.0057(19) -0.009(3)
C35 0.028(9) 0.028(9) 0.028(9) -0.0012(11) -0.0038(16) -0.006(2)
C36 0.033(16) 0.039(17) 0.024(14) -0.011(11) -0.001(10) 0.010(11)
C37 0.24(7) 0.08(3) 0.04(2) 0.03(2) -0.05(3) -0.05(4)
C38 0.30(10) 0.05(2) 0.04(2) 0.01(2) -0.02(4) -0.08(4)
C39 0.21(8) 0.11(5) 0.06(3) -0.03(3) -0.06(4) -0.07(5)
C40 0.14(4) 0.08(3) 0.022(13) 0.008(14) -0.009(17) -0.08(3)
C48 0.09(3) 0.06(2) 0.025(13) 0.017(13) -0.024(15) -0.06(2)
N7 0.08(3) 0.04(2) 0.06(3) 0.01(2) 0.01(2) -0.02(2)
C41 0.053(9) 0.054(9) 0.053(9) -0.0023(11) -0.0077(16) -0.012(2)
C42 0.091(17) 0.091(17) 0.091(17) -0.0038(13) -0.013(3) -0.021(4)
C43 0.06(2) 0.06(2) 0.06(2) 0.031(18) -0.010(18) -0.034(19)
C44 0.05(2) 0.09(2) 0.037(17) 0.039(16) -0.006(14) -0.008(18)
C45 0.04(2) 0.14(4) 0.08(3) 0.06(2) -0.03(2) -0.06(2)
C46 0.07(4) 0.09(3) 0.05(2) 0.00(2) 0.01(2) 0.00(3)
N8 0.08(3) 0.07(2) 0.06(2) -0.024(18) -0.01(2) -0.05(2)
C47 0.060(19) 0.06(2) 0.031(15) 0.036(14) -0.022(13) -0.047(17)
N3 0.033(9) 0.033(9) 0.033(9) -0.0015(11) -0.0047(16) -0.008(2)
N4 0.037(8) 0.037(8) 0.037(8) -0.0016(11) -0.0051(16) -0.009(2)
N5 0.043(16) 0.050(16) 0.034(14) 0.005(10) 0.001(10) -0.023(12)
N6 0.019(11) 0.037(12) 0.026(11) -0.006(8) -0.012(9) -0.006(9)
C49 0.43(4) 0.095(14) 0.049(10) -0.003(10) 0.027(19) 0.14(2)
C50 0.43(4) 0.096(14) 0.049(10) 0.000(10) 0.026(19) 0.14(2)
C51 0.43(4) 0.087(14) 0.053(11) 0.001(10) 0.021(19) 0.15(2)
C57 0.43(4) 0.096(14) 0.058(11) -0.003(10) 0.022(19) 0.14(2)
C58 0.43(4) 0.096(14) 0.058(10) -0.004(10) 0.025(19) 0.14(2)
N9 0.43(4) 0.092(14) 0.056(10) -0.007(10) 0.024(18) 0.15(2)
C52 0.24(6) 0.08(3) 0.027(16) -0.015(17) -0.01(2) 0.03(3)
C53 0.120(14) 0.120(14) 0.120(14) -0.0051(12) -0.017(2) -0.028(3)
C54 0.070(9) 0.069(9) 0.069(9) -0.0027(11) -0.0099(16) -0.016(2)
N10 0.132(13) 0.132(13) 0.132(13) -0.0055(12) -0.019(2) -0.031(3)
C55 0.065(8) 0.065(8) 0.065(8) -0.0026(11) -0.0092(16) -0.015(2)
C56 0.104(13) 0.104(13) 0.103(13) -0.0042(12) -0.015(2) -0.024(3)

loop_
_atom_type_symbol
_atom_type_description
_atom_type_scat_dispersion_real
_atom_type_scat_dispersion_imag
_atom_type_scat_source
C C 0.0033 0.0016 'International Tables Vol C Tables 4.2.6.8 and 6.1.1.4'
H H 0.0000 0.0000 'International Tables Vol C Tables 4.2.6.8 and 6.1.1.4'
N N 0.0061 0.0033 'International Tables Vol C Tables 4.2.6.8 and 6.1.1.4'
O O 0.0106 0.0060 'International Tables Vol C Tables 4.2.6.8 and 6.1.1.4'
P P 0.1023 0.0942 'International Tables Vol C Tables 4.2.6.8 and 6.1.1.4'
Cl Cl 0.1484 0.1585 'International Tables Vol C Tables 4.2.6.8 and 6.1.1.4'
Cd Cd -0.8075 1.2024 'International Tables Vol C Tables 4.2.6.8 and 6.1.1.4'
W W -0.8490 6.8722 'International Tables Vol C Tables 4.2.6.8 and 6.1.1.4'

loop_
_geom_angle_atom_site_label_1
_geom_angle_atom_site_label_2
_geom_angle_atom_site_label_3
_geom_angle
_geom_angle_site_symmetry_1
_geom_angle_site_symmetry_3
O33 W1 O23 107.1(16) . .
O33 W1 O9 94.0(15) . .
O23 W1 O9 87.9(10) . .
O33 W1 O17 98(2) . .
O23 W1 O17 87.6(12) . .
O9 W1 O17 168.0(14) . .
O33 W1 O10 96.9(16) . .
O23 W1 O10 155.3(9) . .
O9 W1 O10 84.6(9) . .
O17 W1 O10 95.0(13) . .
O33 W1 O4 155.7(14) . .
O23 W1 O4 56.5(8) . .
O9 W1 O4 102.4(6) . .
O17 W1 O4 65.9(12) . .
O10 W1 O4 102.3(6) . .
O5 W2 O28 101.1(17) . .
O5 W2 O26 104(2) . .
O28 W2 O26 86.3(14) . .
O5 W2 O21 99.2(16) . .
O28 W2 O21 159.7(17) . .
O26 W2 O21 87.7(15) . .
O5 W2 O16 93.8(15) . .
O28 W2 O16 93.0(13) . .
O26 W2 O16 162.4(16) . .
O21 W2 O16 87.0(12) . .
O5 W2 O3 156.4(13) . .
O28 W2 O3 60.7(12) . .
O26 W2 O3 62.9(14) . .
O21 W2 O3 99.4(12) . .
O16 W2 O3 101.6(8) . .
O37 W3 O27 103.2(16) . .
O37 W3 O28 103.9(18) . .
O27 W3 O28 83.8(12) . .
O37 W3 O7 95.5(15) . .
O27 W3 O7 93.0(10) . .
O28 W3 O7 160.6(15) . .
O37 W3 O10 98.0(14) . .
O27 W3 O10 158.8(11) . .
O28 W3 O10 91.9(12) . .
O7 W3 O10 84.3(8) . .
O40 W4 O22 111.5(15) . .
O40 W4 O24 104.9(17) . .
O22 W4 O24 87.2(14) . .
O40 W4 O18 102.2(15) . .
O22 W4 O18 84.0(12) . .
O24 W4 O18 152.9(16) . .
O40 W4 O25 97.8(19) . .
O22 W4 O25 150.3(16) . .
O24 W4 O25 89.7(12) . .
O18 W4 O25 85.5(13) . .
O40 W4 O1 155.3(14) . .
O22 W4 O1 55.4(8) . .
O24 W4 O1 95.9(13) . .
O18 W4 O1 58.3(11) . .
O25 W4 O1 95.7(14) . .
O36 W5 O13 111.8(18) . .
O36 W5 O18 109.7(19) . .
O13 W5 O18 87.8(15) . .
O36 W5 O9 91.0(14) . .
O13 W5 O9 156.4(14) . .
O18 W5 O9 89.8(13) . .
O36 W5 O7 92.5(18) . .
O13 W5 O7 90.6(15) . .
O18 W5 O7 156.6(13) . .
O9 W5 O7 82.4(9) . .
O36 W5 O1 162.2(16) . .
O13 W5 O1 58.6(11) . .
O18 W5 O1 57.6(11) . .
O9 W5 O1 100.8(7) . .
O7 W5 O1 102.2(7) . .
O30 W6 O19 109.5(15) . .
O30 W6 O20 99.7(17) . .
O19 W6 O20 86.9(14) . .
O30 W6 O17 93.3(19) . .
O19 W6 O17 88.0(13) . .
O20 W6 O17 167.0(17) . .
O30 W6 O16 94.7(15) . .
O19 W6 O16 155.8(9) . .
O20 W6 O16 88.3(13) . .
O17 W6 O16 91.5(14) . .
O30 W6 O4 155.4(15) . .
O19 W6 O4 55.4(8) . .
O20 W6 O4 98.7(12) . .
O17 W6 O4 68.6(13) . .
O16 W6 O4 102.1(8) . .
O34 W7 O27 103.9(16) . .
O34 W7 O26 97.4(18) . .
O27 W7 O26 87.3(12) . .
O34 W7 O8 103.1(13) . .
O27 W7 O8 89.7(10) . .
O26 W7 O8 159.3(16) . .
O34 W7 O15 98.2(15) . .
O27 W7 O15 157.8(12) . .
O26 W7 O15 91.6(12) . .
O8 W7 O15 83.6(9) . .
O29 W8 O25 103.1(17) . .
O29 W8 O19 104.9(12) . .
O25 W8 O19 151.9(16) . .
O29 W8 O23 105.6(12) . .
O25 W8 O23 87.2(11) . .
O19 W8 O23 87.2(9) . .
O29 W8 O35 100.1(14) . .
O25 W8 O35 87.2(13) . .
O19 W8 O35 86.0(12) . .
O23 W8 O35 154.2(12) . .
O29 W8 O4 152.3(12) . .
O25 W8 O4 98.7(15) . .
O19 W8 O4 55.5(8) . .
O23 W8 O4 58.3(8) . .
O35 W8 O4 97.8(11) . .
O38 W9 O22 112.5(14) . .
O38 W9 O11 108.9(17) . .
O22 W9 O11 81.6(17) . .
O38 W9 O13 107.3(14) . .
O22 W9 O13 83.6(14) . .
O11 W9 O13 143.8(18) . .
O38 W9 O8 94.1(13) . .
O22 W9 O8 153.2(10) . .
O11 W9 O8 87.0(15) . .
O13 W9 O8 91.8(14) . .
O38 W9 O1 158.7(13) . .
O22 W9 O1 54.2(8) . .
O11 W9 O1 86.8(15) . .
O13 W9 O1 57.9(10) . .
O8 W9 O1 101.2(7) . .
O39 W10 O14 113.8(13) . .
O39 W10 O6 111.9(14) . .
O14 W10 O6 91.8(10) . .
O39 W10 O20 94.2(16) . .
O14 W10 O20 151.4(11) . .
O6 W10 O20 82.3(13) . .
O39 W10 O21 94.0(15) . .
O14 W10 O21 87.0(13) . .
O6 W10 O21 152.0(11) . .
O20 W10 O21 85.5(14) . .
O39 W10 O2 162.8(13) . .
O14 W10 O2 57.6(7) . .
O6 W10 O2 56.9(8) . .
O20 W10 O2 96.7(11) . .
O21 W10 O2 100.0(10) . .
O31 W11 O12 112.1(13) . .
O31 W11 O11 107.2(18) . .
O12 W11 O11 80.4(17) . .
O31 W11 O14 110.6(13) . .
O12 W11 O14 86.9(9) . .
O11 W11 O14 142.2(15) . .
O31 W11 O15 96.0(13) . .
O12 W11 O15 151.5(9) . .
O11 W11 O15 87.0(16) . .
O14 W11 O15 87.6(10) . .
O31 W11 O2 156.3(11) . .
O12 W11 O2 53.2(7) . .
O11 W11 O2 89.5(16) . .
O14 W11 O2 55.1(6) . .
O15 W11 O2 101.6(7) . .
O32 W12 O12 110.6(13) . .
O32 W12 O6 109.3(14) . .
O12 W12 O6 89.3(9) . .
O32 W12 O24 100.1(16) . .
O12 W12 O24 81.5(13) . .
O6 W12 O24 150.5(12) . .
O32 W12 O35 99.9(15) . .
O12 W12 O35 149.2(11) . .
O6 W12 O35 84.9(12) . .
O24 W12 O35 88.8(13) . .
O32 W12 O2 156.3(12) . .
O12 W12 O2 54.9(7) . .
O6 W12 O2 56.5(8) . .
O24 W12 O2 96.1(12) . .
O35 W12 O2 97.6(11) . .
O3 P1 O1 115.7(12) . .
O3 P1 O4 109.8(13) . .
O1 P1 O4 108.3(12) . .
O3 P1 O2 110.7(12) . .
O1 P1 O2 107.5(12) . .
O4 P1 O2 104.1(11) . .
P1 O1 W4 127.4(10) . .
P1 O1 W9 122.4(10) . .
W4 O1 W9 92.6(5) . .
P1 O1 W5 121.6(9) . .
W4 O1 W5 92.6(5) . .
W9 O1 W5 90.5(5) . .
P1 O2 W12 126.1(10) . .
P1 O2 W10 123.1(10) . .
W12 O2 W10 94.2(5) . .
P1 O2 W11 119.5(9) . .
W12 O2 W11 92.7(5) . .
W10 O2 W11 92.7(5) . .
P1 O3 W2 128.6(10) . .
P1 O4 W8 125.8(10) . .
P1 O4 W6 123.0(10) . .
W8 O4 W6 94.9(5) . .
P1 O4 W1 119.4(8) . .
W8 O4 W1 93.0(5) . .
W6 O4 W1 92.4(5) . .
W10 O6 W12 145.7(13) . .
W3 O7 W5 126.3(12) . .
W7 O8 W9 129.1(12) . .
W1 O9 W5 126.4(9) . .
W3 O10 W1 127.1(10) . .
W11 O11 W9 146(2) . .
W11 O12 W12 153.5(11) . .
W5 O13 W9 150.7(19) . .
W10 O14 W11 149.9(13) . .
W7 O15 W11 128.3(12) . .
W2 O16 W6 124.2(11) . .
W6 O17 W1 133(2) . .
W5 O18 W4 148.4(18) . .
W6 O19 W8 150.4(13) . .
W6 O20 W10 131.0(16) . .
W2 O21 W10 129.5(19) . .
W9 O22 W4 155.2(13) . .
W1 O23 W8 149.0(12) . .
W4 O24 W12 132.4(17) . .
W8 O25 W4 133(2) . .
W2 O26 W7 143(2) . .
W3 O27 W7 147.9(15) . .
W2 O28 W3 148.6(19) . .
W8 O35 W12 131.4(18) . .
N1 Cd1 N4 106.9(10) . .
N1 Cd1 N3 153.8(12) . .
N4 Cd1 N3 70.2(13) . .
N1 Cd1 N2 67.7(9) . .
N4 Cd1 N2 100.4(10) . .
N3 Cd1 N2 86.9(12) . .
N1 Cd1 Cl1 98.1(7) . .
N4 Cd1 Cl1 152.6(9) . .
N3 Cd1 Cl1 92.1(9) . .
N2 Cd1 Cl1 99.2(7) . .
N1 Cd1 Cl2 95.4(7) . .
N4 Cd1 Cl2 81.4(9) . .
N3 Cd1 Cl2 109.5(11) . .
N2 Cd1 Cl2 162.9(8) . .
Cl1 Cd1 Cl2 85.4(4) . .
N7 Cd2 N5 154.2(15) . .
N7 Cd2 N6 103.6(9) . .
N5 Cd2 N6 73.0(12) . .
N7 Cd2 N8 72.6(11) . .
N5 Cd2 N8 82.0(13) . .
N6 Cd2 N8 92.5(9) . .
N7 Cd2 Cl2 94.8(7) . .
N5 Cd2 Cl2 93.7(10) . .
N6 Cd2 Cl2 160.0(7) . .
N8 Cd2 Cl2 100.6(7) . .
N7 Cd2 Cl1 91.3(10) . .
N5 Cd2 Cl1 113.6(12) . .
N6 Cd2 Cl1 86.1(8) . .
N8 Cd2 Cl1 163.0(7) . .
Cl2 Cd2 Cl1 85.7(5) . .
Cd1 Cl1 Cd2 93.8(5) . .
Cd2 Cl2 Cd1 95.1(5) . .
C2 C1 N1 120.0 . .
C1 C2 C3 120.0 . .
C2 C3 C4 120.0 . .
C12 C4 C3 120.0 . .
C12 C4 C5 112(2) . .
C3 C4 C5 128(2) . .
C11 C12 C4 120(2) . .
C11 C12 N1 120(2) . .
C4 C12 N1 120.0 . .
C12 N1 C1 120.0 . .
C12 N1 Cd1 118.6(14) . .
C1 N1 Cd1 121.2(14) . .
C6 C5 C4 128(3) . .
C5 C6 C7 116(3) . .
C8 C7 C11 120.0 . .
C8 C7 C6 121(3) . .
C11 C7 C6 119(3) . .
C9 C8 C7 120.0 . .
C8 C9 C10 120.0 . .
N2 C10 C9 120.0 . .
C10 N2 C11 120.0 . .
C10 N2 Cd1 122.4(15) . .
C11 N2 Cd1 117.4(15) . .
C12 C11 N2 115(2) . .
C12 C11 C7 125(2) . .
N2 C11 C7 120.0 . .
N3 C13 C14 129(5) . .
C13 C14 C15 111(4) . .
C16 C15 C14 125(4) . .
C15 C16 C17 128(4) . .
C15 C16 C24 114(3) . .
C17 C16 C24 118(4) . .
C16 C17 C18 124(5) . .
C19 C18 C17 121(4) . .
C18 C19 C20 130(4) . .
C18 C19 C23 119(4) . .
C20 C19 C23 111(4) . .
C21 C20 C19 129(4) . .
C20 C21 C22 115(4) . .
C21 C22 N4 124(4) . .
N4 C23 C24 121(3) . .
N4 C23 C19 121(4) . .
C24 C23 C19 119(4) . .
N3 C24 C23 120(4) . .
N3 C24 C16 119(4) . .
C23 C24 C16 120(3) . .
C26 C25 N5 121(3) . .
C27 C26 C25 123(4) . .
C26 C27 C28 114(4) . .
C36 C28 C27 121(5) . .
C36 C28 C29 118(5) . .
C27 C28 C29 120(4) . .
C30 C29 C28 123(4) . .
C29 C30 C31 120(4) . .
C35 C31 C32 120(4) . .
C35 C31 C30 122(4) . .
C32 C31 C30 118(4) . .
C31 C32 C33 112(3) . .
C34 C33 C32 122(4) . .
N6 C34 C33 122(5) . .
C31 C35 N6 127(4) . .
C31 C35 C36 116(4) . .
N6 C35 C36 117(3) . .
C28 C36 N5 126(4) . .
C28 C36 C35 120(4) . .
N5 C36 C35 113(4) . .
C38 C37 N7 120.0 . .
C39 C38 C37 120.0 . .
C38 C39 C40 120.0 . .
C41 C40 C48 122(3) . .
C41 C40 C39 118(3) . .
C48 C40 C39 120.0 . .
C40 C48 N7 120.0 . .
C40 C48 C47 121(2) . .
N7 C48 C47 119(2) . .
C48 N7 C37 120.0 . .
C48 N7 Cd2 117.7(18) . .
C37 N7 Cd2 122.1(18) . .
C40 C41 C42 112(3) . .
C43 C42 C41 132(5) . .
C42 C43 C44 128(3) . .
C42 C43 C47 112(3) . .
C44 C43 C47 120.0 . .
C43 C44 C45 120.0 . .
C44 C45 C46 120.0 . .
N8 C46 C45 120.0 . .
C46 N8 C47 120.0 . .
C46 N8 Cd2 128.2(13) . .
C47 N8 Cd2 111.8(13) . .
N8 C47 C43 120.0 . .
N8 C47 C48 119(2) . .
C43 C47 C48 121(2) . .
C13 N3 C24 121(4) . .
C13 N3 Cd1 125(3) . .
C24 N3 Cd1 111(3) . .
C23 N4 C22 118(3) . .
C23 N4 Cd1 115(3) . .
C22 N4 Cd1 124(3) . .
C36 N5 C25 112(4) . .
C36 N5 Cd2 119(3) . .
C25 N5 Cd2 128(3) . .
C34 N6 C35 116(3) . .
C34 N6 Cd2 125(3) . .
C35 N6 Cd2 117(2) . .
C50 C49 N9 120.0 . .
C51 C50 C49 120.0 . .
C50 C51 C57 120.0 . .
C50 C51 C52 118.3(5) . .
C57 C51 C52 121.7(5) . .
C51 C57 C58 120.0 . .
N9 C58 C57 120.0 . .
C58 N9 C49 120.0 . .
C53 C52 C56 120.0 . .
C53 C52 C51 121.5(5) . .
C56 C52 C51 118.5(5) . .
C52 C53 C54 120.0 . .
C53 C54 N10 120.0 . .
C55 N10 C54 120.0 . .
N10 C55 C56 120.0 . .
C55 C56 C52 120.0 . .

loop_
_geom_bond_atom_site_label_1
_geom_bond_atom_site_label_2
_geom_bond_distance
_geom_bond_site_symmetry_2
W1 O33 1.67(3) .
W1 O23 1.81(2) .
W1 O9 1.95(2) .
W1 O17 1.98(4) .
W1 O10 1.999(18) .
W1 O4 2.526(13) .
W2 O5 1.71(3) .
W2 O28 1.83(3) .
W2 O26 1.86(3) .
W2 O21 1.90(3) .
W2 O16 1.94(2) .
W2 O3 2.400(17) .
W3 O37 1.69(3) .
W3 O27 1.86(3) .
W3 O28 1.88(3) .
W3 O7 1.92(2) .
W3 O10 1.945(18) .
W4 O40 1.66(3) .
W4 O22 1.87(3) .
W4 O24 1.93(3) .
W4 O18 1.96(3) .
W4 O25 1.97(4) .
W4 O1 2.428(16) .
W5 O36 1.58(3) .
W5 O13 1.77(3) .
W5 O18 1.77(3) .
W5 O9 2.02(2) .
W5 O7 2.03(2) .
W5 O1 2.530(15) .
W6 O30 1.68(3) .
W6 O19 1.81(3) .
W6 O20 1.88(3) .
W6 O17 1.92(3) .
W6 O16 2.04(3) .
W6 O4 2.438(14) .
W7 O34 1.57(4) .
W7 O27 1.89(3) .
W7 O26 1.90(3) .
W7 O8 1.92(3) .
W7 O15 1.96(2) .
W8 O29 1.70(3) .
W8 O25 1.86(4) .
W8 O19 1.88(2) .
W8 O23 1.903(19) .
W8 O35 1.94(2) .
W8 O4 2.411(16) .
W9 O38 1.68(3) .
W9 O22 1.79(3) .
W9 O11 1.91(3) .
W9 O13 1.93(3) .
W9 O8 1.98(3) .
W9 O1 2.504(14) .
W10 O39 1.76(3) .
W10 O14 1.80(2) .
W10 O6 1.81(3) .
W10 O20 2.01(3) .
W10 O21 2.02(3) .
W10 O2 2.438(14) .
W11 O31 1.65(3) .
W11 O12 1.789(18) .
W11 O11 1.79(4) .
W11 O14 1.91(2) .
W11 O15 1.98(2) .
W11 O2 2.518(15) .
W12 O32 1.70(3) .
W12 O12 1.878(18) .
W12 O6 1.91(2) .
W12 O24 1.94(3) .
W12 O35 1.96(3) .
W12 O2 2.417(15) .
P1 O3 1.47(2) .
P1 O1 1.52(2) .
P1 O4 1.57(2) .
P1 O2 1.59(2) .
Cd1 N1 2.303(17) .
Cd1 N4 2.30(3) .
Cd1 N3 2.40(4) .
Cd1 N2 2.41(2) .
Cd1 Cl1 2.588(14) .
Cd1 Cl2 2.685(16) .
Cd2 N7 2.28(2) .
Cd2 N5 2.28(4) .
Cd2 N6 2.32(3) .
Cd2 N8 2.47(2) .
Cd2 Cl2 2.555(12) .
Cd2 Cl1 2.706(16) .
C1 C2 1.3900 .
C1 N1 1.3900 .
C2 C3 1.3900 .
C3 C4 1.3900 .
C4 C12 1.3900 .
C4 C5 1.58(4) .
C12 C11 1.33(3) .
C12 N1 1.3900 .
C5 C6 1.19(4) .
C6 C7 1.45(3) .
C7 C8 1.3900 .
C7 C11 1.3900 .
C8 C9 1.3900 .
C9 C10 1.3900 .
C10 N2 1.3900 .
N2 C11 1.3900 .
C13 N3 1.23(6) .
C13 C14 1.34(6) .
C14 C15 1.44(5) .
C15 C16 1.31(6) .
C16 C17 1.35(6) .
C16 C24 1.48(6) .
C17 C18 1.38(6) .
C18 C19 1.35(6) .
C19 C20 1.47(6) .
C19 C23 1.51(5) .
C20 C21 1.24(6) .
C21 C22 1.40(6) .
C22 N4 1.40(5) .
C23 N4 1.33(5) .
C23 C24 1.35(5) .
C24 N3 1.34(5) .
C25 C26 1.41(5) .
C25 N5 1.42(6) .
C26 C27 1.35(5) .
C27 C28 1.44(6) .
C28 C36 1.33(7) .
C28 C29 1.49(6) .
C29 C30 1.25(7) .
C30 C31 1.51(6) .
C31 C35 1.31(5) .
C31 C32 1.43(5) .
C32 C33 1.46(6) .
C33 C34 1.38(6) .
C34 N6 1.28(5) .
C35 N6 1.36(4) .
C35 C36 1.57(5) .
C36 N5 1.40(5) .
C37 C38 1.3900 .
C37 N7 1.3900 .
C38 C39 1.3900 .
C39 C40 1.3900 .
C40 C41 1.37(4) .
C40 C48 1.3900 .
C48 N7 1.3900 .
C48 C47 1.47(3) .
C41 C42 1.47(5) .
C42 C43 1.364(11) .
C43 C44 1.3900 .
C43 C47 1.3900 .
C44 C45 1.3900 .
C45 C46 1.3900 .
C46 N8 1.3900 .
N8 C47 1.3900 .
C49 C50 1.3900 .
C49 N9 1.3900 .
C50 C51 1.3900 .
C51 C57 1.3900 .
C51 C52 1.484(5) .
C57 C58 1.3900 .
C58 N9 1.3900 .
C52 C53 1.3900 .
C52 C56 1.3900 .
C53 C54 1.3900 .
C54 N10 1.3900 .
N10 C55 1.3900 .
C55 C56 1.3900 .
